data_4350451
loop_
_publ_author_name
'Dan, Meenakshi'
'Cheetham, A. K.'
'Rao, C. N. R.'

_publ_section_title
;
 Diverse structures and dimensionalities in hybrid frameworks of strontium
 and lanthanum with isomeric dihydroxybenzoates.
;
_journal_issue 20
_journal_name_full 'Inorganic chemistry'
_journal_page_first 8227
_journal_page_last 8238
_journal_paper_doi 10.1021/ic060917k
_journal_volume 45
_journal_year 2006
_chemical_formula_sum 'C11 H13 La O9.18'
_chemical_formula_weight 430.92
_space_group_IT_number 60
_space_group_name_Hall '-P 2n 2ab'
_space_group_name_H-M_alt 'P b c n'
_symmetry_cell_setting orthorhombic
_symmetry_space_group_name_H-M 'P b c n'
_atom_sites_solution_hydrogens geom
_atom_sites_solution_primary direct
_atom_sites_solution_secondary difmap
_audit_creation_method SHELXL-97
_cell_angle_alpha 90.00
_cell_angle_beta 90.00
_cell_angle_gamma 90.00
_cell_formula_units_Z 8
_cell_length_a 15.226(4)
_cell_length_b 8.3221(19)
_cell_length_c 23.698(5)
_cell_measurement_temperature 293(2)
_cell_volume 3002.8(12)
_computing_structure_refinement 'SHELXL-97 (Sheldrick, 1997)'
_diffrn_ambient_temperature 293(2)
_diffrn_measured_fraction_theta_full 0.984
_diffrn_measured_fraction_theta_max 0.984
_diffrn_radiation_monochromator graphite
_diffrn_radiation_source 'fine-focus sealed tube'
_diffrn_radiation_type MoK\a
_diffrn_radiation_wavelength 0.71073
_diffrn_reflns_av_R_equivalents 0.0290
_diffrn_reflns_av_sigmaI/netI 0.0174
_diffrn_reflns_limit_h_max 18
_diffrn_reflns_limit_h_min -18
_diffrn_reflns_limit_k_max 10
_diffrn_reflns_limit_k_min -9
_diffrn_reflns_limit_l_max 28
_diffrn_reflns_limit_l_min -25
_diffrn_reflns_number 20487
_diffrn_reflns_theta_full 25.40
_diffrn_reflns_theta_max 25.40
_diffrn_reflns_theta_min 2.18
_exptl_absorpt_coefficient_mu 2.886
_exptl_absorpt_correction_T_max 1.00000
_exptl_absorpt_correction_T_min 0.67520
_exptl_absorpt_correction_type empirical
_exptl_crystal_colour colorless
_exptl_crystal_density_diffrn 1.906
_exptl_crystal_density_method 'not measured'
_exptl_crystal_description block
_exptl_crystal_F_000 1675
_exptl_crystal_size_max 0.22
_exptl_crystal_size_mid 0.20
_exptl_crystal_size_min 0.18
_refine_diff_density_max 0.962
_refine_diff_density_min -0.343
_refine_diff_density_rms 0.069
_refine_ls_extinction_method none
_refine_ls_goodness_of_fit_ref 1.047
_refine_ls_hydrogen_treatment mixed
_refine_ls_matrix_type full
_refine_ls_number_parameters 207
_refine_ls_number_reflns 2722
_refine_ls_number_restraints 0
_refine_ls_restrained_S_all 1.047
_refine_ls_R_factor_all 0.0366
_refine_ls_R_factor_gt 0.0246
_refine_ls_shift/su_max 0.001
_refine_ls_shift/su_mean 0.000
_refine_ls_structure_factor_coef Fsqd
_refine_ls_weighting_details 'calc w=1/[\s^2^(Fo^2^)+(0.0179P)^2^+3.8422P] where P=(Fo^2^+2Fc^2^)/3'
_refine_ls_weighting_scheme calc
_refine_ls_wR_factor_gt 0.0481
_refine_ls_wR_factor_ref 0.0513
_reflns_number_gt 2098
_reflns_number_total 2722
_reflns_threshold_expression >2sigma(I)
_cod_data_source_file ic060917ksi20060526_012106.cif
_cod_data_source_block compound_VI
_cod_depositor_comments
;
The following automatic conversions were performed:

data item '_symmetry_cell_setting' value 'Orthorhombic' was changed
to 'orthorhombic' in accordance with the
/home/saulius/struct/COD-crude-data/automatic-downloads/DataCite-retrospective/ACS/depositions/lib/dictionaries/cif_core.dic
dictionary named 'cif_core.dic' version 2.4.2 last updated on
2011-04-26.

Automatic conversion script
Id: cif_fix_values 6909 2019-04-08 15:41:33Z antanas 
;
_cod_original_cell_volume 3002.7(12)
_cod_original_sg_symbol_H-M Pbcn
_cod_database_code 4350451

loop_
_symmetry_equiv_pos_as_xyz
'x, y, z'
'-x+1/2, -y+1/2, z+1/2'
'x+1/2, -y+1/2, -z'
'-x, y, -z+1/2'
'-x, -y, -z'
'x-1/2, y-1/2, -z-1/2'
'-x-1/2, y-1/2, z'
'x, -y, z-1/2'

loop_
_atom_site_label
_atom_site_type_symbol
_atom_site_fract_x
_atom_site_fract_y
_atom_site_fract_z
_atom_site_U_iso_or_equiv
_atom_site_adp_type
_atom_site_occupancy
_atom_site_symmetry_multiplicity
_atom_site_calc_flag
_atom_site_refinement_flags
H2W H 0.110(3) 0.369(6) 0.854(2) 0.092(18) Uiso 1 1 d .
H1W H 0.040(3) 0.399(5) 0.8192(16) 0.049(11) Uiso 1 1 d .
La1 La 0.205453(11) 0.488132(18) 0.750056(8) 0.02327(7) Uani 1 1 d .
O4 O 0.28945(15) 0.4822(3) 0.84682(10) 0.0364(6) Uani 1 1 d .
O7 O 0.33652(14) 0.6671(3) 0.73512(10) 0.0359(6) Uani 1 1 d .
O6 O 0.18727(15) 0.7690(3) 0.79541(10) 0.0345(5) Uani 1 1 d .
O8 O 0.14453(15) 0.6567(3) 0.67233(9) 0.0374(6) Uani 1 1 d .
O2 O 0.43101(17) 0.0435(3) 0.58137(10) 0.0446(6) Uani 1 1 d .
H2 H 0.4192 0.0467 0.6151 0.067 Uiso 1 1 calc R
O1W O 0.09398(16) 0.4246(3) 0.82482(11) 0.0340(6) Uani 1 1 d .
O1 O 0.36240(19) 0.2872(3) 0.40832(9) 0.0480(7) Uani 1 1 d .
H1 H 0.3362 0.3644 0.3950 0.072 Uiso 1 1 calc R
O3 O 0.27507(16) 0.3785(3) 0.66694(10) 0.0414(6) Uani 1 1 d .
O9 O 0.42549(14) 0.8486(3) 0.70069(9) 0.0332(5) Uani 1 1 d .
C9 C 0.4567(3) 0.5751(5) 0.6785(2) 0.0701(15) Uani 1 1 d .
H9A H 0.4402 0.5664 0.6395 0.105 Uiso 1 1 calc R
H9B H 0.4463 0.4744 0.6971 0.105 Uiso 1 1 calc R
H9C H 0.5179 0.6017 0.6810 0.105 Uiso 1 1 calc R
C4 C 0.3352(2) 0.2748(4) 0.58262(13) 0.0294(7) Uani 1 1 d .
C3 C 0.3878(2) 0.1636(4) 0.55413(13) 0.0280(7) Uani 1 1 d .
C2 C 0.3976(2) 0.1717(4) 0.49595(13) 0.0354(8) Uani 1 1 d .
H2A H 0.4339 0.0992 0.4773 0.042 Uiso 1 1 calc R
C1 C 0.3532(2) 0.2875(4) 0.46607(13) 0.0329(8) Uani 1 1 d .
C7 C 0.3206(2) 0.2713(4) 0.64445(14) 0.0304(7) Uani 1 1 d .
C5 C 0.2927(2) 0.3919(4) 0.55028(15) 0.0430(9) Uani 1 1 d .
H5 H 0.2580 0.4677 0.5685 0.052 Uiso 1 1 calc R
C10 C 0.1739(2) 0.8476(4) 0.84044(13) 0.0291(7) Uani 1 1 d .
C11 C 0.1158(3) 0.7812(4) 0.88566(16) 0.0521(11) Uani 1 1 d .
H11A H 0.1494 0.7116 0.9097 0.078 Uiso 1 1 calc R
H11B H 0.0688 0.7215 0.8687 0.078 Uiso 1 1 calc R
H11C H 0.0920 0.8679 0.9076 0.078 Uiso 1 1 calc R
C8 C 0.4033(2) 0.7041(4) 0.70621(15) 0.0344(8) Uani 1 1 d .
C6 C 0.3002(2) 0.3991(5) 0.49269(14) 0.0431(10) Uani 1 1 d .
H6 H 0.2704 0.4770 0.4721 0.052 Uiso 1 1 calc R
O2W O 0.0000 0.6428(18) 0.7500 0.113(6) Uani 0.35 2 d SP

loop_
_atom_site_aniso_label
_atom_site_aniso_U_11
_atom_site_aniso_U_22
_atom_site_aniso_U_33
_atom_site_aniso_U_23
_atom_site_aniso_U_13
_atom_site_aniso_U_12
La1 0.03005(10) 0.02264(10) 0.01713(10) -0.00081(8) -0.00025(8) -0.00177(7)
O4 0.0454(14) 0.0358(14) 0.0281(14) -0.0064(10) -0.0092(11) 0.0059(11)
O7 0.0288(12) 0.0365(13) 0.0425(15) -0.0008(11) 0.0074(11) -0.0037(10)
O6 0.0469(14) 0.0306(12) 0.0260(13) -0.0045(10) 0.0097(10) 0.0007(11)
O8 0.0532(15) 0.0373(13) 0.0218(12) 0.0048(11) -0.0046(11) -0.0003(12)
O2 0.0582(16) 0.0496(15) 0.0259(13) 0.0054(12) 0.0045(12) 0.0217(13)
O1W 0.0271(13) 0.0474(15) 0.0275(14) 0.0025(12) 0.0021(11) -0.0052(11)
O1 0.0746(19) 0.0501(16) 0.0194(13) 0.0032(11) 0.0066(12) 0.0188(14)
O3 0.0544(16) 0.0410(15) 0.0288(14) -0.0045(11) 0.0111(11) 0.0061(12)
O9 0.0304(12) 0.0343(13) 0.0350(13) -0.0010(11) 0.0062(10) -0.0023(10)
C9 0.048(2) 0.049(3) 0.113(4) -0.032(3) 0.032(3) -0.008(2)
C4 0.0349(18) 0.0295(17) 0.0238(18) -0.0003(14) 0.0027(14) 0.0038(14)
C3 0.0309(17) 0.0295(17) 0.0235(18) 0.0032(14) -0.0015(14) 0.0024(14)
C2 0.043(2) 0.037(2) 0.0267(19) -0.0007(15) 0.0060(15) 0.0110(17)
C1 0.045(2) 0.0384(19) 0.0159(17) 0.0022(14) 0.0030(14) 0.0042(16)
C7 0.0356(18) 0.0304(18) 0.0253(19) -0.0028(15) 0.0030(15) -0.0059(15)
C5 0.058(2) 0.041(2) 0.030(2) 0.0002(16) 0.0125(17) 0.0180(18)
C10 0.0359(18) 0.0315(18) 0.0201(18) 0.0005(15) 0.0056(14) 0.0053(15)
C11 0.071(3) 0.045(2) 0.040(2) -0.0068(18) 0.027(2) -0.013(2)
C8 0.0297(18) 0.036(2) 0.038(2) -0.0080(16) 0.0005(16) -0.0010(15)
C6 0.059(3) 0.043(2) 0.027(2) 0.0070(16) 0.0024(17) 0.0185(19)
O2W 0.207(19) 0.070(10) 0.062(10) 0.000 0.014(10) 0.000

loop_
_atom_type_symbol
_atom_type_description
_atom_type_scat_dispersion_real
_atom_type_scat_dispersion_imag
_atom_type_scat_source
C C 0.0033 0.0016 'International Tables Vol C Tables 4.2.6.8 and 6.1.1.4'
H H 0.0000 0.0000 'International Tables Vol C Tables 4.2.6.8 and 6.1.1.4'
O O 0.0106 0.0060 'International Tables Vol C Tables 4.2.6.8 and 6.1.1.4'
La La -0.2871 2.4523 'International Tables Vol C Tables 4.2.6.8 and 6.1.1.4'

loop_
_geom_angle_atom_site_label_1
_geom_angle_atom_site_label_2
_geom_angle_atom_site_label_3
_geom_angle
_geom_angle_site_symmetry_1
_geom_angle_site_symmetry_3
O3 La1 O8 76.91(8) . .
O3 La1 O1W 142.44(8) . .
O8 La1 O1W 112.85(8) . .
O3 La1 O7 76.16(8) . .
O8 La1 O7 81.85(8) . .
O1W La1 O7 139.52(8) . .
O3 La1 O9 78.45(8) . 7_655
O8 La1 O9 68.40(7) . 7_655
O1W La1 O9 72.75(8) . 7_655
O7 La1 O9 144.46(7) . 7_655
O3 La1 O6 136.62(8) . .
O8 La1 O6 76.05(7) . .
O1W La1 O6 79.90(8) . .
O7 La1 O6 66.95(7) . .
O9 La1 O6 120.73(7) 7_655 .
O3 La1 O4 119.42(8) . .
O8 La1 O4 146.79(7) . .
O1W La1 O4 73.07(8) . .
O7 La1 O4 75.39(8) . .
O9 La1 O4 139.61(7) 7_655 .
O6 La1 O4 72.94(7) . .
O3 La1 O6 78.58(8) . 7_655
O8 La1 O6 155.18(7) . 7_655
O1W La1 O6 89.18(8) . 7_655
O7 La1 O6 88.61(7) . 7_655
O9 La1 O6 110.26(7) 7_655 7_655
O6 La1 O6 120.97(8) . 7_655
O4 La1 O6 48.59(7) . 7_655
O3 La1 O7 68.45(8) . 7_655
O8 La1 O7 111.24(7) . 7_655
O1W La1 O7 74.40(8) . 7_655
O7 La1 O7 137.41(6) . 7_655
O9 La1 O7 48.03(7) 7_655 7_655
O6 La1 O7 154.13(7) . 7_655
O4 La1 O7 101.87(7) . 7_655
O6 La1 O7 62.25(7) 7_655 7_655
O3 La1 C10 99.40(9) . 7_655
O8 La1 C10 163.11(8) . 7_655
O1W La1 C10 80.27(9) . 7_655
O7 La1 C10 81.27(8) . 7_655
O9 La1 C10 127.49(8) 7_655 7_655
O6 La1 C10 96.83(8) . 7_655
O4 La1 C10 24.15(7) . 7_655
O6 La1 C10 24.44(8) 7_655 7_655
O7 La1 C10 81.90(8) 7_655 7_655
O3 La1 C8 70.71(9) . 7_655
O8 La1 C8 88.99(9) . 7_655
O1W La1 C8 73.25(9) . 7_655
O7 La1 C8 146.82(8) . 7_655
O9 La1 C8 23.76(8) 7_655 7_655
O6 La1 C8 141.17(8) . 7_655
O4 La1 C8 122.96(8) . 7_655
O6 La1 C8 86.58(8) 7_655 7_655
O7 La1 C8 24.34(7) 7_655 7_655
C10 La1 C8 105.49(9) 7_655 7_655
C10 O4 La1 97.33(19) 7_655 .
C8 O7 La1 149.2(2) . .
C8 O7 La1 91.13(19) . 7_665
La1 O7 La1 111.72(8) . 7_665
C10 O6 La1 146.4(2) . .
C10 O6 La1 94.85(19) . 7_665
La1 O6 La1 112.57(8) . 7_665
C7 O8 La1 130.4(2) 7_665 .
C7 O3 La1 149.4(2) . .
C8 O9 La1 100.12(19) . 7_665
C3 C4 C5 117.5(3) . .
C3 C4 C7 123.4(3) . .
C5 C4 C7 119.1(3) . .
O2 C3 C2 117.1(3) . .
O2 C3 C4 122.3(3) . .
C2 C3 C4 120.6(3) . .
C1 C2 C3 119.5(3) . .
C2 C1 O1 117.5(3) . .
C2 C1 C6 121.5(3) . .
O1 C1 C6 121.0(3) . .
O3 C7 O8 123.0(3) . 7_655
O3 C7 C4 119.4(3) . .
O8 C7 C4 117.6(3) 7_655 .
C6 C5 C4 122.5(3) . .
O4 C10 O6 119.2(3) 7_665 .
O4 C10 C11 120.3(3) 7_665 .
O6 C10 C11 120.5(3) . .
O4 C10 La1 58.51(16) 7_665 7_665
O6 C10 La1 60.71(16) . 7_665
C11 C10 La1 178.7(3) . 7_665
O9 C8 O7 120.4(3) . .
O9 C8 C9 119.6(3) . .
O7 C8 C9 120.0(3) . .
O9 C8 La1 56.12(16) . 7_665
O7 C8 La1 64.53(17) . 7_665
C9 C8 La1 173.5(3) . 7_665
C5 C6 C1 118.3(3) . .

loop_
_geom_bond_atom_site_label_1
_geom_bond_atom_site_label_2
_geom_bond_distance
_geom_bond_site_symmetry_2
La1 O3 2.416(2) .
La1 O8 2.494(2) .
La1 O1W 2.510(2) .
La1 O7 2.515(2) .
La1 O9 2.587(2) 7_655
La1 O6 2.588(2) .
La1 O4 2.626(2) .
La1 O6 2.673(2) 7_655
La1 O7 2.770(2) 7_655
La1 C10 3.054(3) 7_655
La1 C8 3.068(3) 7_655
O4 C10 1.260(4) 7_655
O7 C8 1.264(4) .
O7 La1 2.770(2) 7_665
O6 C10 1.268(4) .
O6 La1 2.673(2) 7_665
O8 C7 1.276(4) 7_665
O2 C3 1.359(4) .
O1 C1 1.376(4) .
O3 C7 1.249(4) .
O9 C8 1.256(4) .
O9 La1 2.587(2) 7_665
C9 C8 1.499(5) .
C4 C3 1.398(4) .
C4 C5 1.398(5) .
C4 C7 1.482(5) .
C3 C2 1.388(4) .
C2 C1 1.374(4) .
C1 C6 1.383(5) .
C7 O8 1.276(4) 7_655
C5 C6 1.371(5) .
C10 O4 1.260(4) 7_665
C10 C11 1.495(4) .
C10 La1 3.054(3) 7_665
C8 La1 3.068(3) 7_665
